data_4304006
loop_
_publ_author_name
'Blanca R. Manzano'
'F\'elix A. Jal\'on'
'Isabel M. Ortiz'
'M. Laura Soriano'
'Felipe G\'omez de la Torre'
'Jos\'e Elguero'
'Miguel A. Maestro'
'Kurt Mereiter'
'Tim D. W. Claridge'

_publ_contact_author_address
;
 Blanca R. Manzano
 Departamento de Quimica Inorganica, Organica y Bioquimica,
 Facultad de Quimicas, Universidad de Castilla-La Mancha,
 Avda Camilo Jose Cela 10, E-13071 Ciudad Real, Spain
;
_publ_contact_author_email Blanca.Manzano@uclm.es
_publ_contact_author_fax +34-926/295318
_publ_contact_author_name 'Blanca R. Manzano'
_publ_contact_author_phone +34-926/295300
_publ_section_title
;
Self-assembly of Ligands Designed for the Building of a New Type of [2 x
2] Metallic Grid. Anion Encapsulation and Diffusion NMR Spectroscopy
;
_journal_name_full 'Inorganic Chemistry'
_journal_page_first 413
_journal_page_last 428
_journal_paper_doi 10.1021/ic701117a
_journal_volume 47
_journal_year 2008
_chemical_formula_moiety 'C56 H64 Cu4 N24, 4(F6 P)'
_chemical_formula_sum 'C56 H64 Cu4 F24 N24 P4'
_chemical_formula_weight 1907.35
_chemical_name_common 'complex 16 (RX-14 vv)'
_chemical_name_systematic
; 
 ? 
;
_space_group_IT_number 33
_symmetry_cell_setting orthorhombic
_symmetry_space_group_name_Hall 'P 2c -2n'
_symmetry_space_group_name_H-M 'P n a 21'
_atom_sites_solution_hydrogens geom
_atom_sites_solution_primary direct
_atom_sites_solution_secondary difmap
_audit_creation_method SHELXL-97
_cell_angle_alpha 90.00
_cell_angle_beta 90.00
_cell_angle_gamma 90.00
_cell_formula_units_Z 4
_cell_length_a 15.8728(16)
_cell_length_b 48.079(5)
_cell_length_c 12.0564(12)
_cell_measurement_temperature 173(2)
_cell_volume 9200.8(16)
_computing_cell_refinement 'Bruker SAINT'
_computing_data_collection 'Bruker SMART'
_computing_data_reduction 'Bruker SHELXTL'
_computing_molecular_graphics 'Bruker SHELXTL'
_computing_publication_material 'Bruker SHELXTL'
_computing_structure_refinement 'SHELXL-97 (Sheldrick, 1997)'
_computing_structure_solution 'SHELXS-97 (Sheldrick, 1997)'
_diffrn_ambient_temperature 173(2)
_diffrn_measured_fraction_theta_full 0.999
_diffrn_measured_fraction_theta_max 0.999
_diffrn_measurement_device_type 'CCD area detector'
_diffrn_measurement_method 'phi and omega scans'
_diffrn_radiation_monochromator graphite
_diffrn_radiation_source 'fine-focus sealed tube'
_diffrn_radiation_type MoK\a
_diffrn_radiation_wavelength 0.71073
_diffrn_reflns_av_R_equivalents 0.1454
_diffrn_reflns_av_sigmaI/netI 0.1753
_diffrn_reflns_limit_h_max 19
_diffrn_reflns_limit_h_min -19
_diffrn_reflns_limit_k_max 58
_diffrn_reflns_limit_k_min -58
_diffrn_reflns_limit_l_max 11
_diffrn_reflns_limit_l_min -14
_diffrn_reflns_number 49932
_diffrn_reflns_theta_full 25.68
_diffrn_reflns_theta_max 25.68
_diffrn_reflns_theta_min 1.54
_exptl_absorpt_coefficient_mu 1.076
_exptl_absorpt_correction_T_max 0.89
_exptl_absorpt_correction_T_min 0.63
_exptl_absorpt_correction_type multi-scan
_exptl_absorpt_process_details
; 
 Siemens SADABS program, multi-scan method,
 Blessing, Acta Cryst. (1995) A51 33-38
;
_exptl_crystal_colour Black
_exptl_crystal_density_diffrn 1.377
_exptl_crystal_density_method 'not measured'
_exptl_crystal_description Block
_exptl_crystal_F_000 3840
_exptl_crystal_size_max 0.48
_exptl_crystal_size_mid 0.15
_exptl_crystal_size_min 0.11
_refine_diff_density_max 0.807
_refine_diff_density_min -0.517
_refine_diff_density_rms 0.089
_refine_ls_abs_structure_details 'Flack H D (1983), Acta Cryst. A39, 876-881'
_refine_ls_abs_structure_Flack 0.076(17)
_refine_ls_extinction_method none
_refine_ls_goodness_of_fit_ref 0.901
_refine_ls_hydrogen_treatment constr
_refine_ls_matrix_type full
_refine_ls_number_parameters 1025
_refine_ls_number_reflns 15409
_refine_ls_number_restraints 456
_refine_ls_restrained_S_all 0.947
_refine_ls_R_factor_all 0.1435
_refine_ls_R_factor_gt 0.0675
_refine_ls_shift/su_max 0.000
_refine_ls_shift/su_mean 0.000
_refine_ls_structure_factor_coef Fsqd
_refine_ls_weighting_details 'calc w=1/[\s^2^(Fo^2^)+(0.0753P)^2^+0.0000P] where P=(Fo^2^+2Fc^2^)/3'
_refine_ls_weighting_scheme calc
_refine_ls_wR_factor_gt 0.1402
_refine_ls_wR_factor_ref 0.1599
_reflns_number_gt 7785
_reflns_number_total 15409
_reflns_threshold_expression >2sigma(I)
_cod_data_source_file ic701117a-file004_5.cif
_cod_data_source_block complex16
_cod_depositor_comments
;
The following automatic conversions were performed:
'_symmetry_cell_setting' value 'Orthorhombic' changed to 'orthorhombic'
according to '/home/saulius/struct/CIF-dictionaries/cif_core.dic'
dictionary named 'cif_core.dic' version 2.4.1 from 2010-06-29.

Automatic conversion script
Id: cif_fix_enum 1527 2010-12-29 10:47:43Z saulius 
;
_cod_original_cell_volume 9200.7(16)
_cod_original_sg_symbol_Hall 'P 2c -2n '
_cod_database_code 4304006

loop_
_symmetry_equiv_pos_as_xyz
'x, y, z'
'-x, -y, z+1/2'
'x+1/2, -y+1/2, z'
'-x+1/2, y+1/2, z+1/2'

loop_
_atom_site_label
_atom_site_type_symbol
_atom_site_fract_x
_atom_site_fract_y
_atom_site_fract_z
_atom_site_U_iso_or_equiv
_atom_site_adp_type
_atom_site_occupancy
_atom_site_symmetry_multiplicity
_atom_site_calc_flag
_atom_site_refinement_flags
_atom_site_disorder_assembly
_atom_site_disorder_group
Cu1 Cu 0.77813(7) 0.11566(2) 1.16470(15) 0.0355(3) Uani 1 1 d U . .
Cu2 Cu 0.78733(7) 0.18288(2) 1.03471(16) 0.0366(3) Uani 1 1 d U . .
Cu3 Cu 0.86274(7) 0.07845(2) 0.93221(15) 0.0354(3) Uani 1 1 d U . .
Cu4 Cu 0.80524(7) 0.14089(2) 0.78834(15) 0.0355(3) Uani 1 1 d U . .
N1 N 0.6922(4) 0.08527(14) 1.1689(7) 0.0369(16) Uani 1 1 d U . .
N2 N 0.6137(4) 0.09294(15) 1.1265(6) 0.0356(17) Uani 1 1 d U . .
N3 N 0.6811(4) 0.13393(13) 1.0840(6) 0.0282(14) Uani 1 1 d U . .
N4 N 0.6818(4) 0.16055(14) 1.0466(6) 0.0343(16) Uani 1 1 d U . .
N5 N 0.6226(4) 0.19955(14) 0.9727(7) 0.0389(19) Uani 1 1 d U . .
N6 N 0.7034(4) 0.20905(14) 0.9644(6) 0.0341(16) Uani 1 1 d U . .
N7 N 0.8092(4) 0.04224(13) 0.9592(7) 0.0391(18) Uani 1 1 d U . .
N8 N 0.7254(4) 0.03950(13) 0.9241(7) 0.0374(17) Uani 1 1 d U . .
N9 N 0.7485(4) 0.08566(14) 0.8734(6) 0.0320(15) Uani 1 1 d U . .
N10 N 0.7239(4) 0.11029(13) 0.8318(6) 0.0299(15) Uani 1 1 d U . .
N11 N 0.6280(4) 0.13973(15) 0.7515(6) 0.0346(17) Uani 1 1 d U . .
N12 N 0.6966(4) 0.15752(14) 0.7396(6) 0.0348(16) Uani 1 1 d U . .
N13 N 0.8274(4) 0.13855(14) 1.2878(7) 0.0378(15) Uani 1 1 d U . .
N14 N 0.9123(4) 0.14070(14) 1.2839(7) 0.0338(15) Uani 1 1 d U . .
N15 N 0.8997(4) 0.11425(13) 1.1279(6) 0.0288(14) Uani 1 1 d U . .
N16 N 0.9309(4) 0.09970(14) 1.0405(6) 0.0307(14) Uani 1 1 d U . .
N17 N 1.0405(4) 0.08233(15) 0.9332(7) 0.0402(16) Uani 1 1 d U . .
N18 N 0.9764(5) 0.07272(15) 0.8667(7) 0.0413(16) Uani 1 1 d U . .
N19 N 0.8663(4) 0.20067(13) 1.1409(7) 0.0343(15) Uani 1 1 d U . .
N20 N 0.9501(4) 0.19938(13) 1.1058(6) 0.0302(14) Uani 1 1 d U . .
N21 N 0.8969(4) 0.17368(14) 0.9625(6) 0.0293(14) Uani 1 1 d U . .
N22 N 0.9045(4) 0.15750(13) 0.8699(6) 0.0302(14) Uani 1 1 d U . .
N23 N 0.9781(5) 0.13572(15) 0.7360(7) 0.0380(17) Uani 1 1 d U . .
N24 N 0.9009(5) 0.12688(14) 0.6981(6) 0.0354(15) Uani 1 1 d U . .
C1 C 0.6853(6) 0.05870(19) 1.2007(8) 0.043(2) Uani 1 1 d U . .
C2 C 0.6044(6) 0.0503(2) 1.1714(10) 0.056(3) Uani 1 1 d U . .
H2A H 0.5841 0.0319 1.1812 0.067 Uiso 1 1 calc R . .
C3 C 0.5588(6) 0.0705(2) 1.1286(9) 0.047(2) Uani 1 1 d U . .
C4 C 0.6078(6) 0.12004(18) 1.0836(8) 0.036(2) Uani 1 1 d U . .
C5 C 0.5315(6) 0.1323(2) 1.0529(10) 0.059(3) Uani 1 1 d U . .
H5A H 0.4799 0.1225 1.0606 0.070 Uiso 1 1 calc R . .
C6 C 0.5330(6) 0.1588(2) 1.0115(9) 0.047(3) Uani 1 1 d U . .
H6A H 0.4834 0.1676 0.9844 0.057 Uiso 1 1 calc R . .
C7 C 0.6109(5) 0.17247(18) 1.0109(8) 0.036(2) Uani 1 1 d U . .
C8 C 0.5655(6) 0.21982(19) 0.9322(9) 0.048(2) Uani 1 1 d U . .
C9 C 0.6152(6) 0.24217(19) 0.9040(8) 0.043(2) Uani 1 1 d U . .
H9A H 0.5961 0.2596 0.8764 0.052 Uiso 1 1 calc R . .
C10 C 0.6998(6) 0.23451(17) 0.9237(8) 0.0375(19) Uani 1 1 d U . .
C11 C 0.7559(6) 0.04377(19) 1.2534(9) 0.057(3) Uani 1 1 d U . .
H11A H 0.8058 0.0558 1.2546 0.086 Uiso 1 1 calc R . .
H11B H 0.7684 0.0269 1.2111 0.086 Uiso 1 1 calc R . .
H11C H 0.7405 0.0388 1.3295 0.086 Uiso 1 1 calc R . .
C12 C 0.4717(6) 0.0710(2) 1.0858(11) 0.074(4) Uani 1 1 d U . .
H12A H 0.4508 0.0519 1.0790 0.110 Uiso 1 1 calc R . .
H12B H 0.4708 0.0800 1.0129 0.110 Uiso 1 1 calc R . .
H12C H 0.4357 0.0814 1.1372 0.110 Uiso 1 1 calc R . .
C13 C 0.4751(6) 0.2161(2) 0.9327(12) 0.080(4) Uani 1 1 d U . .
H13A H 0.4570 0.2099 1.0064 0.120 Uiso 1 1 calc R . .
H13B H 0.4595 0.2020 0.8774 0.120 Uiso 1 1 calc R . .
H13C H 0.4476 0.2338 0.9147 0.120 Uiso 1 1 calc R . .
C14 C 0.7761(6) 0.25138(18) 0.9074(11) 0.062(3) Uani 1 1 d U . .
H14A H 0.7949 0.2588 0.9789 0.094 Uiso 1 1 calc R . .
H14B H 0.7636 0.2668 0.8568 0.094 Uiso 1 1 calc R . .
H14C H 0.8207 0.2398 0.8756 0.094 Uiso 1 1 calc R . .
C15 C 0.8289(7) 0.01531(18) 0.9928(9) 0.050(3) Uani 1 1 d U . .
C16 C 0.7619(8) -0.0016(2) 0.9784(10) 0.068(3) Uani 1 1 d U . .
H16A H 0.7611 -0.0210 0.9941 0.082 Uiso 1 1 calc R . .
C17 C 0.6958(6) 0.01318(18) 0.9381(10) 0.052(2) Uani 1 1 d U . .
C18 C 0.6913(6) 0.06432(17) 0.8800(8) 0.035(2) Uani 1 1 d U . .
C19 C 0.6095(6) 0.06705(19) 0.8450(7) 0.037(2) Uani 1 1 d U . .
H19A H 0.5711 0.0519 0.8497 0.044 Uiso 1 1 calc RD . .
C20 C 0.5849(5) 0.09223(18) 0.8030(9) 0.043(2) Uani 1 1 d U . .
H20A H 0.5292 0.0952 0.7766 0.051 Uiso 1 1 calc R . .
C21 C 0.6442(5) 0.11311(18) 0.8006(7) 0.0321(19) Uani 1 1 d U . .
C22 C 0.5543(6) 0.15299(19) 0.7217(8) 0.042(2) Uani 1 1 d U . .
C23 C 0.5781(6) 0.1788(2) 0.6856(10) 0.058(3) Uani 1 1 d U . .
H23A H 0.5416 0.1929 0.6584 0.069 Uiso 1 1 calc R . .
C24 C 0.6661(6) 0.18081(18) 0.6958(8) 0.041(2) Uani 1 1 d U . .
C25 C 0.9153(7) 0.0101(2) 1.0413(10) 0.077(4) Uani 1 1 d U . .
H25A H 0.9106 -0.0027 1.1041 0.115 Uiso 1 1 calc R . .
H25B H 0.9396 0.0277 1.0666 0.115 Uiso 1 1 calc R . .
H25C H 0.9519 0.0019 0.9844 0.115 Uiso 1 1 calc R . .
C26 C 0.6091(7) 0.0038(2) 0.9088(11) 0.087(4) Uani 1 1 d U . .
H26A H 0.5988 0.0072 0.8299 0.130 Uiso 1 1 calc RD . .
H26B H 0.5679 0.0141 0.9532 0.130 Uiso 1 1 calc RD . .
H26C H 0.6037 -0.0162 0.9241 0.130 Uiso 1 1 calc R . .
C27 C 0.4673(6) 0.1398(2) 0.7216(11) 0.071(3) Uani 1 1 d U . .
H27A H 0.4250 0.1539 0.7038 0.106 Uiso 1 1 calc R . .
H27B H 0.4555 0.1319 0.7951 0.106 Uiso 1 1 calc R . .
H27C H 0.4654 0.1249 0.6660 0.106 Uiso 1 1 calc R . .
C28 C 0.7233(6) 0.20373(16) 0.6668(9) 0.044(2) Uani 1 1 d U . .
H28A H 0.7802 0.1994 0.6932 0.067 Uiso 1 1 calc R . .
H28B H 0.7035 0.2209 0.7018 0.067 Uiso 1 1 calc R . .
H28C H 0.7242 0.2061 0.5861 0.067 Uiso 1 1 calc R . .
C29 C 0.8030(6) 0.1513(2) 1.3818(9) 0.047(2) Uani 1 1 d U . .
C30 C 0.8737(6) 0.1619(2) 1.4377(10) 0.058(3) Uani 1 1 d U . .
H30A H 0.8737 0.1722 1.5048 0.070 Uiso 1 1 calc R . .
C31 C 0.9419(6) 0.15444(18) 1.3769(8) 0.042(2) Uani 1 1 d U . .
C32 C 0.9520(6) 0.12772(18) 1.1932(8) 0.0344(18) Uani 1 1 d U . .
C33 C 1.0403(6) 0.12875(19) 1.1743(9) 0.044(2) Uani 1 1 d U . .
H33A H 1.0767 0.1390 1.2218 0.052 Uiso 1 1 calc R . .
C34 C 1.0712(6) 0.11434(17) 1.0843(8) 0.040(2) Uani 1 1 d U . .
H34A H 1.1296 0.1145 1.0673 0.048 Uiso 1 1 calc RD . .
C35 C 1.0151(5) 0.09963(17) 1.0196(8) 0.0313(17) Uani 1 1 d U . .
C36 C 1.1154(6) 0.0688(2) 0.9123(9) 0.049(2) Uani 1 1 d U . .
C37 C 1.1009(7) 0.0523(2) 0.8254(10) 0.061(3) Uani 1 1 d U . .
H37A H 1.1413 0.0410 0.7885 0.074 Uiso 1 1 calc R . .
C38 C 1.0131(6) 0.05464(19) 0.7981(9) 0.045(2) Uani 1 1 d U . .
C39 C 0.7137(6) 0.1531(2) 1.4087(9) 0.057(3) Uani 1 1 d U . .
H39A H 0.6817 0.1411 1.3584 0.086 Uiso 1 1 calc R . .
H39B H 0.6946 0.1724 1.4004 0.086 Uiso 1 1 calc R . .
H39C H 0.7048 0.1470 1.4854 0.086 Uiso 1 1 calc R . .
C40 C 1.0343(6) 0.1601(2) 1.4018(10) 0.060(3) Uani 1 1 d U . .
H40A H 1.0391 0.1701 1.4722 0.091 Uiso 1 1 calc R . .
H40B H 1.0586 0.1713 1.3421 0.091 Uiso 1 1 calc R . .
H40C H 1.0647 0.1424 1.4072 0.091 Uiso 1 1 calc R . .
C41 C 1.1953(6) 0.0749(3) 0.9752(11) 0.084(4) Uani 1 1 d U . .
H41A H 1.2150 0.0937 0.9567 0.126 Uiso 1 1 calc RD . .
H41B H 1.2385 0.0613 0.9548 0.126 Uiso 1 1 calc R . .
H41C H 1.1842 0.0738 1.0550 0.126 Uiso 1 1 calc RD . .
C42 C 0.9639(7) 0.0399(2) 0.7149(10) 0.067(3) Uani 1 1 d U . .
H42A H 0.9062 0.0472 0.7145 0.100 Uiso 1 1 calc R . .
H42B H 0.9630 0.0200 0.7324 0.100 Uiso 1 1 calc R . .
H42C H 0.9893 0.0427 0.6416 0.100 Uiso 1 1 calc R . .
C43 C 0.8715(7) 0.2151(2) 1.2342(9) 0.048(2) Uani 1 1 d U . .
C44 C 0.9507(6) 0.2234(2) 1.2578(9) 0.048(2) Uani 1 1 d U . .
H44A H 0.9669 0.2346 1.3190 0.058 Uiso 1 1 calc R . .
C45 C 1.0036(6) 0.2129(2) 1.1786(9) 0.047(2) Uani 1 1 d U . .
C46 C 0.9654(5) 0.18486(18) 1.0073(7) 0.0297(17) Uani 1 1 d U . .
C47 C 1.0449(5) 0.18034(18) 0.9571(8) 0.037(2) Uani 1 1 d U . .
H47A H 1.0941 0.1880 0.9898 0.045 Uiso 1 1 calc R . .
C48 C 1.0513(6) 0.16563(17) 0.8656(8) 0.037(2) Uani 1 1 d U . .
H48A H 1.1038 0.1634 0.8288 0.044 Uiso 1 1 calc R . .
C49 C 0.9783(5) 0.15349(17) 0.8250(8) 0.0340(19) Uani 1 1 d U . .
C50 C 1.0420(6) 0.12232(18) 0.6731(10) 0.048(2) Uani 1 1 d U . .
C51 C 1.0021(7) 0.1059(2) 0.5994(9) 0.057(3) Uani 1 1 d U . .
H51A H 1.0282 0.0944 0.5452 0.068 Uiso 1 1 calc R . .
C52 C 0.9171(6) 0.10864(19) 0.6165(8) 0.041(2) Uani 1 1 d U . .
C53 C 0.7901(6) 0.2217(2) 1.2927(9) 0.061(3) Uani 1 1 d U . .
H53A H 0.7441 0.2111 1.2589 0.091 Uiso 1 1 calc R . .
H53B H 0.7783 0.2417 1.2860 0.091 Uiso 1 1 calc R . .
H53C H 0.7950 0.2167 1.3713 0.091 Uiso 1 1 calc R . .
C54 C 1.0964(6) 0.2159(2) 1.1713(10) 0.057(3) Uani 1 1 d U . .
H54A H 1.1216 0.1978 1.1539 0.086 Uiso 1 1 calc R . .
H54B H 1.1183 0.2225 1.2425 0.086 Uiso 1 1 calc R . .
H54C H 1.1105 0.2292 1.1128 0.086 Uiso 1 1 calc R . .
C55 C 1.1337(6) 0.1265(3) 0.6922(10) 0.076(4) Uani 1 1 d U . .
H55A H 1.1657 0.1153 0.6389 0.115 Uiso 1 1 calc R . .
H55B H 1.1480 0.1206 0.7678 0.115 Uiso 1 1 calc R . .
H55C H 1.1477 0.1462 0.6826 0.115 Uiso 1 1 calc R . .
C56 C 0.8475(6) 0.0946(2) 0.5565(10) 0.060(3) Uani 1 1 d U . .
H56A H 0.7945 0.0977 0.5963 0.090 Uiso 1 1 calc R . .
H56B H 0.8590 0.0746 0.5521 0.090 Uiso 1 1 calc R . .
H56C H 0.8430 0.1023 0.4814 0.090 Uiso 1 1 calc R . .
P1 P 0.28588(19) 0.15934(7) 0.0273(4) 0.0724(9) Uani 1 1 d U . .
P2 P 0.4916(2) 0.27510(6) 0.6437(3) 0.0559(8) Uani 1 1 d U . .
P3 P 0.37612(19) 0.04557(6) 0.7336(3) 0.0616(8) Uani 1 1 d U . .
P4 P 0.0314(2) 0.05555(6) 0.3227(3) 0.0660(9) Uani 1 1 d DU . .
F1 F 0.2211(4) 0.15621(14) 0.1257(7) 0.095(2) Uani 1 1 d U . .
F2 F 0.3512(5) 0.17572(18) 0.1007(7) 0.120(2) Uani 1 1 d U . .
F3 F 0.3479(4) 0.16332(19) -0.0740(8) 0.121(2) Uani 1 1 d U . .
F4 F 0.2206(4) 0.14338(14) -0.0505(7) 0.0919(19) Uani 1 1 d U . .
F5 F 0.2430(5) 0.18773(14) 0.0013(9) 0.128(3) Uani 1 1 d U . .
F6 F 0.3319(4) 0.13139(16) 0.0515(9) 0.124(2) Uani 1 1 d U . .
F7 F 0.3998(5) 0.26739(16) 0.5989(8) 0.128(3) Uani 1 1 d U . .
F8 F 0.5266(6) 0.27492(15) 0.5197(6) 0.109(2) Uani 1 1 d U . .
F9 F 0.5821(4) 0.28330(18) 0.6896(6) 0.109(2) Uani 1 1 d U . .
F10 F 0.4564(4) 0.27602(12) 0.7665(6) 0.0717(15) Uani 1 1 d U . .
F11 F 0.4735(6) 0.30744(11) 0.6363(6) 0.113(2) Uani 1 1 d U . .
F12 F 0.5137(5) 0.24372(12) 0.6561(7) 0.099(2) Uani 1 1 d U . .
F13 F 0.3053(5) 0.02874(18) 0.7897(9) 0.139(3) Uani 1 1 d U . .
F14 F 0.3100(7) 0.0596(3) 0.6815(17) 0.283(6) Uani 1 1 d U . .
F15 F 0.4492(6) 0.0621(2) 0.6764(7) 0.177(4) Uani 1 1 d U . .
F16 F 0.4434(6) 0.0298(3) 0.7884(17) 0.276(6) Uani 1 1 d U . .
F17 F 0.3833(8) 0.0660(3) 0.8276(10) 0.233(5) Uani 1 1 d U . .
F18 F 0.3832(9) 0.0226(3) 0.6537(15) 0.312(7) Uani 1 1 d U . .
F19 F 0.0846(7) 0.05433(18) 0.4273(7) 0.197(4) Uani 1 1 d DU . .
F20 F 0.0185(8) 0.08516(13) 0.3469(6) 0.201(5) Uani 1 1 d DU . .
F21 F -0.0109(8) 0.05852(17) 0.2152(8) 0.238(6) Uani 1 1 d DU . .
F22 F 0.0594(8) 0.02725(14) 0.2977(7) 0.229(5) Uani 1 1 d DU . .
F23 F 0.1098(6) 0.0669(2) 0.2616(10) 0.221(5) Uani 1 1 d DU . .
F24 F -0.0333(6) 0.0451(2) 0.3902(10) 0.266(6) Uani 1 1 d DU . .

loop_
_atom_site_aniso_label
_atom_site_aniso_U_11
_atom_site_aniso_U_22
_atom_site_aniso_U_33
_atom_site_aniso_U_23
_atom_site_aniso_U_13
_atom_site_aniso_U_12
Cu1 0.0314(6) 0.0377(6) 0.0374(7) -0.0033(6) -0.0026(6) 0.0046(5)
Cu2 0.0265(6) 0.0350(6) 0.0483(8) -0.0048(6) -0.0015(6) 0.0019(5)
Cu3 0.0326(6) 0.0339(6) 0.0396(7) -0.0031(6) -0.0028(6) 0.0059(5)
Cu4 0.0317(6) 0.0316(6) 0.0432(8) -0.0033(6) -0.0035(6) -0.0008(5)
N1 0.034(3) 0.036(3) 0.041(5) 0.001(3) 0.004(3) 0.005(2)
N2 0.032(3) 0.043(3) 0.032(5) 0.004(3) 0.006(3) -0.003(2)
N3 0.029(3) 0.027(3) 0.028(4) -0.012(3) 0.001(3) 0.0041(19)
N4 0.031(2) 0.037(3) 0.035(5) 0.002(3) 0.000(3) 0.002(2)
N5 0.027(3) 0.038(3) 0.052(6) 0.007(3) -0.002(4) 0.006(2)
N6 0.030(2) 0.035(3) 0.038(5) 0.000(3) 0.005(3) 0.003(2)
N7 0.035(3) 0.025(2) 0.058(6) -0.005(3) 0.003(3) 0.013(2)
N8 0.042(3) 0.023(2) 0.048(5) -0.009(3) -0.006(4) 0.005(2)
N9 0.037(2) 0.028(3) 0.031(4) -0.002(3) -0.008(3) 0.002(2)
N10 0.030(3) 0.026(3) 0.034(5) -0.006(3) -0.004(3) 0.0042(19)
N11 0.033(2) 0.040(3) 0.031(5) -0.003(3) -0.007(3) 0.005(2)
N12 0.038(2) 0.032(3) 0.034(5) -0.003(3) -0.002(3) 0.005(2)
N13 0.038(3) 0.044(4) 0.032(4) -0.003(3) -0.005(2) 0.010(3)
N14 0.040(3) 0.036(4) 0.025(4) 0.005(3) -0.005(3) 0.000(3)
N15 0.032(2) 0.023(4) 0.031(4) 0.004(3) 0.002(2) 0.002(2)
N16 0.031(2) 0.042(4) 0.019(4) 0.007(3) 0.000(2) 0.001(3)
N17 0.031(2) 0.048(4) 0.041(5) 0.002(3) 0.006(3) 0.006(3)
N18 0.038(2) 0.042(4) 0.044(5) -0.006(3) 0.004(2) 0.008(3)
N19 0.036(3) 0.026(4) 0.042(4) -0.005(3) -0.003(2) 0.010(3)
N20 0.031(3) 0.028(4) 0.031(4) 0.006(3) -0.009(2) -0.002(3)
N21 0.029(2) 0.033(4) 0.026(4) 0.003(3) -0.007(2) 0.006(2)
N22 0.029(2) 0.023(4) 0.038(4) 0.001(3) 0.003(2) 0.000(3)
N23 0.033(2) 0.040(4) 0.041(5) -0.006(3) 0.005(3) 0.001(3)
N24 0.038(2) 0.032(4) 0.036(4) 0.001(3) -0.001(2) 0.000(3)
C1 0.055(4) 0.043(4) 0.031(6) 0.012(4) 0.010(4) -0.003(3)
C2 0.060(5) 0.050(4) 0.058(8) 0.018(6) 0.007(6) -0.013(3)
C3 0.046(4) 0.047(4) 0.048(7) 0.000(5) 0.005(5) -0.013(3)
C4 0.031(3) 0.041(4) 0.036(6) 0.003(4) -0.002(4) -0.001(2)
C5 0.024(3) 0.051(5) 0.101(10) 0.025(6) 0.004(6) -0.006(3)
C6 0.029(3) 0.051(4) 0.062(8) 0.015(5) 0.001(5) 0.001(3)
C7 0.027(3) 0.034(4) 0.048(7) 0.003(4) 0.008(4) 0.004(2)
C8 0.034(3) 0.053(5) 0.057(7) 0.017(5) 0.007(5) 0.019(3)
C9 0.048(3) 0.043(4) 0.038(7) 0.007(4) 0.008(5) 0.016(3)
C10 0.045(3) 0.035(4) 0.032(6) -0.001(4) -0.003(5) 0.000(3)
C11 0.066(6) 0.037(5) 0.069(9) 0.014(5) 0.011(5) 0.015(5)
C12 0.052(5) 0.061(7) 0.107(11) -0.004(7) -0.014(6) -0.016(4)
C13 0.034(3) 0.072(7) 0.134(12) 0.044(9) 0.011(7) 0.025(4)
C14 0.055(4) 0.027(5) 0.105(11) -0.007(6) 0.006(7) -0.008(4)
C15 0.066(5) 0.028(3) 0.056(8) -0.003(4) -0.003(5) 0.021(3)
C16 0.103(7) 0.028(3) 0.073(9) 0.014(6) -0.020(7) -0.004(3)
C17 0.059(5) 0.034(3) 0.063(8) 0.005(5) 0.015(5) -0.009(3)
C18 0.038(3) 0.031(3) 0.035(6) 0.002(4) -0.007(4) -0.001(3)
C19 0.037(4) 0.040(4) 0.033(6) 0.003(4) -0.007(4) -0.003(3)
C20 0.025(4) 0.035(4) 0.068(8) -0.004(5) -0.004(5) 0.004(3)
C21 0.031(3) 0.042(4) 0.024(5) 0.002(4) -0.008(4) -0.003(2)
C22 0.036(3) 0.044(4) 0.046(7) -0.011(4) -0.005(5) 0.015(3)
C23 0.050(4) 0.049(5) 0.075(9) 0.004(5) -0.012(6) 0.017(3)
C24 0.053(4) 0.027(4) 0.041(7) -0.011(4) -0.020(5) 0.005(3)
C25 0.091(6) 0.066(7) 0.072(9) 0.004(7) -0.030(7) 0.041(5)
C26 0.093(7) 0.050(6) 0.117(12) 0.007(8) -0.026(8) -0.033(5)
C27 0.033(3) 0.078(7) 0.101(10) -0.003(7) -0.009(6) 0.009(4)
C28 0.067(5) 0.031(4) 0.035(6) -0.004(4) 0.014(5) 0.008(4)
C29 0.048(3) 0.061(7) 0.032(5) -0.008(4) -0.004(3) 0.009(5)
C30 0.054(4) 0.063(7) 0.058(7) -0.030(6) -0.006(4) 0.004(5)
C31 0.046(3) 0.037(5) 0.043(5) -0.010(4) -0.015(3) 0.012(4)
C32 0.034(2) 0.035(5) 0.034(5) 0.001(3) -0.004(3) 0.002(4)
C33 0.035(3) 0.052(6) 0.044(6) 0.000(4) -0.003(4) -0.003(4)
C34 0.031(3) 0.038(5) 0.051(6) 0.005(4) -0.001(3) 0.002(4)
C35 0.031(3) 0.029(5) 0.034(5) 0.011(3) 0.002(3) 0.005(3)
C36 0.036(3) 0.058(6) 0.053(7) 0.003(4) 0.007(4) 0.015(4)
C37 0.049(4) 0.077(8) 0.057(8) -0.010(5) 0.008(4) 0.026(5)
C38 0.053(4) 0.051(6) 0.032(6) 0.002(4) 0.005(3) 0.022(4)
C39 0.049(4) 0.074(7) 0.050(7) -0.013(6) 0.003(4) 0.013(5)
C40 0.048(4) 0.063(7) 0.070(8) -0.007(6) -0.030(5) 0.013(5)
C41 0.036(5) 0.110(10) 0.107(11) -0.038(8) -0.010(5) 0.035(6)
C42 0.058(6) 0.073(8) 0.068(8) -0.033(6) 0.005(5) 0.022(6)
C43 0.054(4) 0.045(6) 0.046(6) -0.014(4) -0.005(4) 0.007(5)
C44 0.060(4) 0.046(6) 0.037(6) -0.003(4) -0.014(4) -0.001(5)
C45 0.045(3) 0.046(6) 0.051(6) -0.010(5) -0.018(4) -0.001(5)
C46 0.028(2) 0.039(5) 0.022(5) 0.011(3) -0.005(3) -0.001(4)
C47 0.025(3) 0.044(5) 0.043(6) 0.001(4) -0.011(3) 0.008(4)
C48 0.024(3) 0.032(5) 0.055(6) -0.004(4) -0.001(3) 0.007(4)
C49 0.028(3) 0.028(5) 0.046(6) -0.004(3) 0.003(3) 0.001(4)
C50 0.041(3) 0.038(6) 0.066(7) -0.017(4) 0.012(4) 0.002(4)
C51 0.055(4) 0.061(7) 0.055(8) -0.020(5) 0.016(5) -0.003(5)
C52 0.050(4) 0.041(6) 0.034(6) -0.003(3) 0.007(4) -0.005(4)
C53 0.063(5) 0.082(8) 0.036(6) -0.021(6) 0.000(5) 0.010(6)
C54 0.049(3) 0.070(7) 0.054(7) -0.013(6) -0.018(5) -0.023(5)
C55 0.038(3) 0.112(10) 0.079(9) -0.039(8) 0.030(6) -0.008(6)
C56 0.070(5) 0.045(6) 0.065(8) -0.017(5) -0.013(6) -0.004(5)
P1 0.0373(17) 0.0754(19) 0.104(3) 0.004(2) -0.0002(16) -0.0076(15)
P2 0.077(2) 0.0392(14) 0.0516(18) 0.0040(15) -0.0219(15) 0.0116(14)
P3 0.0474(19) 0.0642(19) 0.073(2) -0.0163(16) -0.0039(15) -0.0155(14)
P4 0.114(3) 0.0424(15) 0.042(2) 0.0088(15) -0.0013(16) 0.0171(17)
F1 0.059(4) 0.106(5) 0.120(4) -0.002(4) 0.017(3) -0.035(3)
F2 0.067(4) 0.160(5) 0.132(5) -0.024(5) 0.008(3) -0.061(4)
F3 0.047(4) 0.201(7) 0.114(4) -0.001(5) 0.010(3) -0.029(4)
F4 0.043(3) 0.116(4) 0.117(5) -0.002(4) -0.015(3) -0.008(3)
F5 0.088(5) 0.072(3) 0.226(10) 0.043(4) 0.019(4) 0.000(3)
F6 0.074(5) 0.113(4) 0.184(8) 0.010(4) -0.038(4) 0.033(3)
F7 0.095(3) 0.119(5) 0.170(6) -0.050(6) -0.066(4) 0.015(4)
F8 0.179(6) 0.107(5) 0.043(3) 0.000(3) -0.011(3) 0.026(5)
F9 0.080(3) 0.169(6) 0.077(5) 0.001(5) -0.009(3) -0.038(4)
F10 0.081(4) 0.059(3) 0.075(3) 0.004(3) 0.012(3) 0.012(3)
F11 0.244(8) 0.033(2) 0.062(4) -0.001(3) -0.045(5) 0.020(3)
F12 0.162(6) 0.047(2) 0.090(5) 0.000(3) -0.014(5) 0.047(3)
F13 0.088(5) 0.142(6) 0.186(8) 0.014(5) 0.036(5) -0.047(4)
F14 0.156(6) 0.203(9) 0.489(17) 0.192(8) -0.203(10) -0.085(6)
F15 0.176(7) 0.281(9) 0.076(6) -0.022(6) 0.033(5) -0.152(7)
F16 0.088(5) 0.180(9) 0.56(2) 0.148(8) -0.132(9) -0.033(5)
F17 0.229(11) 0.288(11) 0.181(9) -0.176(8) 0.112(6) -0.149(7)
F18 0.256(13) 0.325(12) 0.356(16) -0.286(12) 0.168(9) -0.168(8)
F19 0.309(10) 0.165(8) 0.116(6) 0.032(6) -0.112(7) 0.021(8)
F20 0.471(15) 0.063(3) 0.069(6) 0.020(3) 0.035(6) 0.095(6)
F21 0.396(13) 0.115(6) 0.202(8) 0.072(6) -0.220(9) -0.101(8)
F22 0.540(16) 0.060(3) 0.088(6) 0.019(4) 0.046(8) 0.101(6)
F23 0.164(7) 0.248(9) 0.250(11) 0.126(10) 0.071(6) 0.006(7)
F24 0.141(6) 0.258(9) 0.398(14) 0.249(10) 0.098(6) 0.071(6)

loop_
_atom_type_symbol
_atom_type_description
_atom_type_scat_dispersion_real
_atom_type_scat_dispersion_imag
_atom_type_scat_source
C C 0.0033 0.0016 'International Tables Vol C Tables 4.2.6.8 and 6.1.1.4'
H H 0.0000 0.0000 'International Tables Vol C Tables 4.2.6.8 and 6.1.1.4'
N N 0.0061 0.0033 'International Tables Vol C Tables 4.2.6.8 and 6.1.1.4'
F F 0.0171 0.0103 'International Tables Vol C Tables 4.2.6.8 and 6.1.1.4'
P P 0.1023 0.0942 'International Tables Vol C Tables 4.2.6.8 and 6.1.1.4'
Cu Cu 0.3201 1.2651 'International Tables Vol C Tables 4.2.6.8 and 6.1.1.4'

loop_
_geom_angle_atom_site_label_1
_geom_angle_atom_site_label_2
_geom_angle_atom_site_label_3
_geom_angle
_geom_angle_site_symmetry_1
_geom_angle_site_symmetry_3
_geom_angle_publ_flag
N15 Cu1 N1 130.2(3) . . ?
N15 Cu1 N13 78.7(3) . . ?
N1 Cu1 N13 130.4(3) . . ?
N15 Cu1 N3 130.5(3) . . ?
N1 Cu1 N3 79.0(3) . . ?
N13 Cu1 N3 114.5(3) . . ?
N19 Cu2 N4 135.7(3) . . ?
N19 Cu2 N21 80.0(3) . . ?
N4 Cu2 N21 130.1(3) . . ?
N19 Cu2 N6 114.7(3) . . ?
N4 Cu2 N6 79.1(3) . . ?
N21 Cu2 N6 122.0(3) . . ?
N7 Cu3 N9 79.5(3) . . ?
N7 Cu3 N16 125.8(3) . . ?
N9 Cu3 N16 130.3(3) . . ?
N7 Cu3 N18 109.6(3) . . ?
N9 Cu3 N18 135.6(3) . . ?
N16 Cu3 N18 80.6(3) . . ?
N24 Cu4 N12 129.6(3) . . ?
N24 Cu4 N22 78.7(3) . . ?
N12 Cu4 N22 131.4(3) . . ?
N24 Cu4 N10 112.5(3) . . ?
N12 Cu4 N10 79.4(3) . . ?
N22 Cu4 N10 131.1(3) . . ?
C1 N1 N2 106.5(7) . . ?
C1 N1 Cu1 139.5(7) . . ?
N2 N1 Cu1 114.0(5) . . ?
C3 N2 N1 110.4(7) . . ?
C3 N2 C4 133.3(8) . . ?
N1 N2 C4 116.1(7) . . ?
C4 N3 N4 118.4(7) . . ?
C4 N3 Cu1 116.5(6) . . ?
N4 N3 Cu1 124.3(5) . . ?
C7 N4 N3 120.4(7) . . ?
C7 N4 Cu2 117.0(6) . . ?
N3 N4 Cu2 122.6(5) . . ?
N6 N5 C7 117.6(7) . . ?
N6 N5 C8 110.2(7) . . ?
C7 N5 C8 132.1(8) . . ?
C10 N6 N5 107.3(7) . . ?
C10 N6 Cu2 139.7(6) . . ?
N5 N6 Cu2 112.3(5) . . ?
C15 N7 N8 102.3(7) . . ?
C15 N7 Cu3 140.8(7) . . ?
N8 N7 Cu3 116.3(5) . . ?
C17 N8 N7 112.1(7) . . ?
C17 N8 C18 134.4(8) . . ?
N7 N8 C18 113.4(6) . . ?
N10 N9 C18 119.2(7) . . ?
N10 N9 Cu3 123.7(5) . . ?
C18 N9 Cu3 117.1(6) . . ?
C21 N10 N9 118.2(7) . . ?
C21 N10 Cu4 117.4(6) . . ?
N9 N10 Cu4 123.4(5) . . ?
C22 N11 N12 110.6(7) . . ?
C22 N11 C21 132.2(8) . . ?
N12 N11 C21 116.8(7) . . ?
C24 N12 N11 106.0(7) . . ?
C24 N12 Cu4 140.4(7) . . ?
N11 N12 Cu4 113.6(5) . . ?
C29 N13 N14 106.3(8) . . ?
C29 N13 Cu1 139.5(7) . . ?
N14 N13 Cu1 113.9(6) . . ?
N13 N14 C31 110.3(8) . . ?
N13 N14 C32 116.1(7) . . ?
C31 N14 C32 133.6(8) . . ?
C32 N15 N16 119.2(7) . . ?
C32 N15 Cu1 117.6(6) . . ?
N16 N15 Cu1 123.1(5) . . ?
N15 N16 C35 120.2(7) . . ?
N15 N16 Cu3 125.3(5) . . ?
C35 N16 Cu3 114.4(6) . . ?
N18 N17 C36 111.9(8) . . ?
N18 N17 C35 115.0(7) . . ?
C36 N17 C35 131.9(9) . . ?
C38 N18 N17 104.9(7) . . ?
C38 N18 Cu3 137.1(7) . . ?
N17 N18 Cu3 113.1(6) . . ?
C43 N19 N20 102.7(7) . . ?
C43 N19 Cu2 144.4(7) . . ?
N20 N19 Cu2 112.8(5) . . ?
C45 N20 N19 111.8(7) . . ?
C45 N20 C46 131.8(8) . . ?
N19 N20 C46 116.3(7) . . ?
C46 N21 N22 119.4(7) . . ?
C46 N21 Cu2 116.5(6) . . ?
N22 N21 Cu2 124.0(5) . . ?
C49 N22 N21 120.1(8) . . ?
C49 N22 Cu4 116.1(6) . . ?
N21 N22 Cu4 123.6(5) . . ?
C49 N23 N24 117.1(7) . . ?
C49 N23 C50 134.2(8) . . ?
N24 N23 C50 108.6(8) . . ?
C52 N24 N23 105.9(8) . . ?
C52 N24 Cu4 140.4(7) . . ?
N23 N24 Cu4 113.2(6) . . ?
N1 C1 C2 106.2(9) . . ?
N1 C1 C11 121.7(9) . . ?
C2 C1 C11 132.0(9) . . ?
C3 C2 C1 113.1(9) . . ?
C3 C2 H2A 123.5 . . ?
C1 C2 H2A 123.5 . . ?
C2 C3 N2 103.6(9) . . ?
C2 C3 C12 131.5(9) . . ?
N2 C3 C12 124.8(9) . . ?
N3 C4 C5 122.8(8) . . ?
N3 C4 N2 113.7(8) . . ?
C5 C4 N2 123.2(8) . . ?
C6 C5 C4 118.5(9) . . ?
C6 C5 H5A 120.8 . . ?
C4 C5 H5A 120.8 . . ?
C5 C6 C7 116.9(9) . . ?
C5 C6 H6A 121.6 . . ?
C7 C6 H6A 121.6 . . ?
N4 C7 N5 113.3(7) . . ?
N4 C7 C6 122.9(8) . . ?
N5 C7 C6 123.8(8) . . ?
C9 C8 N5 104.8(8) . . ?
C9 C8 C13 131.9(9) . . ?
N5 C8 C13 123.2(8) . . ?
C8 C9 C10 107.5(8) . . ?
C8 C9 H9A 126.3 . . ?
C10 C9 H9A 126.3 . . ?
N6 C10 C9 110.2(8) . . ?
N6 C10 C14 121.7(8) . . ?
C9 C10 C14 128.1(8) . . ?
C1 C11 H11A 109.5 . . ?
C1 C11 H11B 109.5 . . ?
H11A C11 H11B 109.5 . . ?
C1 C11 H11C 109.5 . . ?
H11A C11 H11C 109.5 . . ?
H11B C11 H11C 109.5 . . ?
C3 C12 H12A 109.5 . . ?
C3 C12 H12B 109.5 . . ?
H12A C12 H12B 109.5 . . ?
C3 C12 H12C 109.5 . . ?
H12A C12 H12C 109.5 . . ?
H12B C12 H12C 109.5 . . ?
C8 C13 H13A 109.5 . . ?
C8 C13 H13B 109.5 . . ?
H13A C13 H13B 109.5 . . ?
C8 C13 H13C 109.5 . . ?
H13A C13 H13C 109.5 . . ?
H13B C13 H13C 109.5 . . ?
C10 C14 H14A 109.5 . . ?
C10 C14 H14B 109.5 . . ?
H14A C14 H14B 109.5 . . ?
C10 C14 H14C 109.5 . . ?
H14A C14 H14C 109.5 . . ?
H14B C14 H14C 109.5 . . ?
C16 C15 N7 110.3(9) . . ?
C16 C15 C25 131.6(9) . . ?
N7 C15 C25 118.1(9) . . ?
C15 C16 C17 109.7(9) . . ?
C15 C16 H16A 125.1 . . ?
C17 C16 H16A 125.1 . . ?
C16 C17 N8 105.5(9) . . ?
C16 C17 C26 129.6(9) . . ?
N8 C17 C26 124.8(9) . . ?
C19 C18 N9 122.5(8) . . ?
C19 C18 N8 124.0(8) . . ?
N9 C18 N8 113.5(7) . . ?
C20 C19 C18 117.9(8) . . ?
C20 C19 H19A 121.0 . . ?
C18 C19 H19A 121.0 . . ?
C19 C20 C21 117.3(8) . . ?
C19 C20 H20A 121.4 . . ?
C21 C20 H20A 121.4 . . ?
N10 C21 C20 124.9(8) . . ?
N10 C21 N11 112.3(7) . . ?
C20 C21 N11 122.5(8) . . ?
C23 C22 N11 105.5(9) . . ?
C23 C22 C27 129.1(9) . . ?
N11 C22 C27 125.2(9) . . ?
C22 C23 C24 107.9(9) . . ?
C22 C23 H23A 126.0 . . ?
C24 C23 H23A 126.0 . . ?
N12 C24 C23 109.8(9) . . ?
N12 C24 C28 120.2(9) . . ?
C23 C24 C28 130.0(9) . . ?
C15 C25 H25A 109.5 . . ?
C15 C25 H25B 109.5 . . ?
H25A C25 H25B 109.5 . . ?
C15 C25 H25C 109.5 . . ?
H25A C25 H25C 109.5 . . ?
H25B C25 H25C 109.5 . . ?
C17 C26 H26A 109.5 . . ?
C17 C26 H26B 109.5 . . ?
H26A C26 H26B 109.5 . . ?
C17 C26 H26C 109.5 . . ?
H26A C26 H26C 109.5 . . ?
H26B C26 H26C 109.5 . . ?
C22 C27 H27A 109.5 . . ?
C22 C27 H27B 109.5 . . ?
H27A C27 H27B 109.5 . . ?
C22 C27 H27C 109.5 . . ?
H27A C27 H27C 109.5 . . ?
H27B C27 H27C 109.5 . . ?
C24 C28 H28A 109.5 . . ?
C24 C28 H28B 109.5 . . ?
H28A C28 H28B 109.5 . . ?
C24 C28 H28C 109.5 . . ?
H28A C28 H28C 109.5 . . ?
H28B C28 H28C 109.5 . . ?
N13 C29 C30 109.8(9) . . ?
N13 C29 C39 119.6(9) . . ?
C30 C29 C39 130.6(10) . . ?
C31 C30 C29 106.5(10) . . ?
C31 C30 H30A 126.8 . . ?
C29 C30 H30A 126.8 . . ?
C30 C31 N14 107.1(8) . . ?
C30 C31 C40 128.1(9) . . ?
N14 C31 C40 124.9(9) . . ?
N15 C32 N14 113.6(8) . . ?
N15 C32 C33 122.9(9) . . ?
N14 C32 C33 123.5(8) . . ?
C34 C33 C32 117.4(9) . . ?
C34 C33 H33A 121.3 . . ?
C32 C33 H33A 121.3 . . ?
C33 C34 C35 118.3(9) . . ?
C33 C34 H34A 120.8 . . ?
C35 C34 H34A 120.8 . . ?
N16 C35 C34 121.9(9) . . ?
N16 C35 N17 115.1(8) . . ?
C34 C35 N17 122.9(8) . . ?
C37 C36 N17 106.0(9) . . ?
C37 C36 C41 131.0(9) . . ?
N17 C36 C41 122.9(10) . . ?
C36 C37 C38 107.4(9) . . ?
C36 C37 H37A 126.3 . . ?
C38 C37 H37A 126.3 . . ?
N18 C38 C37 109.5(9) . . ?
N18 C38 C42 120.6(9) . . ?
C37 C38 C42 129.9(9) . . ?
C29 C39 H39A 109.5 . . ?
C29 C39 H39B 109.5 . . ?
H39A C39 H39B 109.5 . . ?
C29 C39 H39C 109.5 . . ?
H39A C39 H39C 109.5 . . ?
H39B C39 H39C 109.5 . . ?
C31 C40 H40A 109.5 . . ?
C31 C40 H40B 109.5 . . ?
H40A C40 H40B 109.5 . . ?
C31 C40 H40C 109.5 . . ?
H40A C40 H40C 109.5 . . ?
H40B C40 H40C 109.5 . . ?
C36 C41 H41A 109.5 . . ?
C36 C41 H41B 109.5 . . ?
H41A C41 H41B 109.5 . . ?
C36 C41 H41C 109.5 . . ?
H41A C41 H41C 109.5 . . ?
H41B C41 H41C 109.5 . . ?
C38 C42 H42A 109.5 . . ?
C38 C42 H42B 109.5 . . ?
H42A C42 H42B 109.5 . . ?
C38 C42 H42C 109.5 . . ?
H42A C42 H42C 109.5 . . ?
H42B C42 H42C 109.5 . . ?
N19 C43 C44 113.1(10) . . ?
N19 C43 C53 117.1(9) . . ?
C44 C43 C53 129.6(10) . . ?
C43 C44 C45 108.4(9) . . ?
C43 C44 H44A 125.8 . . ?
C45 C44 H44A 125.8 . . ?
C44 C45 N20 103.8(9) . . ?
C44 C45 C54 128.0(9) . . ?
N20 C45 C54 128.1(10) . . ?
N21 C46 N20 113.9(8) . . ?
N21 C46 C47 119.6(8) . . ?
N20 C46 C47 126.4(8) . . ?
C48 C47 C46 120.6(9) . . ?
C48 C47 H47A 119.7 . . ?
C46 C47 H47A 119.7 . . ?
C47 C48 C49 117.3(9) . . ?
C47 C48 H48A 121.3 . . ?
C49 C48 H48A 121.3 . . ?
N22 C49 N23 114.5(8) . . ?
N22 C49 C48 122.8(9) . . ?
N23 C49 C48 122.7(8) . . ?
C51 C50 N23 106.4(9) . . ?
C51 C50 C55 129.8(9) . . ?
N23 C50 C55 123.8(9) . . ?
C50 C51 C52 107.8(9) . . ?
C50 C51 H51A 126.1 . . ?
C52 C51 H51A 126.1 . . ?
N24 C52 C51 111.3(9) . . ?
N24 C52 C56 120.7(9) . . ?
C51 C52 C56 127.9(9) . . ?
C43 C53 H53A 109.5 . . ?
C43 C53 H53B 109.5 . . ?
H53A C53 H53B 109.5 . . ?
C43 C53 H53C 109.5 . . ?
H53A C53 H53C 109.5 . . ?
H53B C53 H53C 109.5 . . ?
C45 C54 H54A 109.5 . . ?
C45 C54 H54B 109.5 . . ?
H54A C54 H54B 109.5 . . ?
C45 C54 H54C 109.5 . . ?
H54A C54 H54C 109.5 . . ?
H54B C54 H54C 109.5 . . ?
C50 C55 H55A 109.5 . . ?
C50 C55 H55B 109.5 . . ?
H55A C55 H55B 109.5 . . ?
C50 C55 H55C 109.5 . . ?
H55A C55 H55C 109.5 . . ?
H55B C55 H55C 109.5 . . ?
C52 C56 H56A 109.5 . . ?
C52 C56 H56B 109.5 . . ?
H56A C56 H56B 109.5 . . ?
C52 C56 H56C 109.5 . . ?
H56A C56 H56C 109.5 . . ?
H56B C56 H56C 109.5 . . ?
F5 P1 F6 177.9(5) . . ?
F5 P1 F2 87.9(5) . . ?
F6 P1 F2 91.0(5) . . ?
F5 P1 F1 87.1(5) . . ?
F6 P1 F1 94.7(5) . . ?
F2 P1 F1 93.1(4) . . ?
F5 P1 F3 90.6(5) . . ?
F6 P1 F3 87.6(5) . . ?
F2 P1 F3 87.9(4) . . ?
F1 P1 F3 177.5(5) . . ?
F5 P1 F4 91.1(5) . . ?
F6 P1 F4 90.0(4) . . ?
F2 P1 F4 178.1(5) . . ?
F1 P1 F4 88.5(4) . . ?
F3 P1 F4 90.5(4) . . ?
F12 P2 F10 91.0(4) . . ?
F12 P2 F11 176.5(5) . . ?
F10 P2 F11 87.8(4) . . ?
F12 P2 F9 90.2(4) . . ?
F10 P2 F9 89.2(4) . . ?
F11 P2 F9 86.6(5) . . ?
F12 P2 F8 90.3(4) . . ?
F10 P2 F8 178.7(4) . . ?
F11 P2 F8 90.9(4) . . ?
F9 P2 F8 90.7(5) . . ?
F12 P2 F7 90.8(4) . . ?
F10 P2 F7 90.1(5) . . ?
F11 P2 F7 92.5(4) . . ?
F9 P2 F7 178.8(5) . . ?
F8 P2 F7 90.0(5) . . ?
F14 P3 F16 177.7(6) . . ?
F14 P3 F18 97.3(11) . . ?
F16 P3 F18 81.4(11) . . ?
F14 P3 F17 94.6(10) . . ?
F16 P3 F17 86.8(9) . . ?
F18 P3 F17 168.2(11) . . ?
F14 P3 F13 84.5(7) . . ?
F16 P3 F13 93.5(6) . . ?
F18 P3 F13 87.0(6) . . ?
F17 P3 F13 93.8(6) . . ?
F14 P3 F15 96.5(8) . . ?
F16 P3 F15 85.5(7) . . ?
F18 P3 F15 92.1(7) . . ?
F17 P3 F15 86.9(5) . . ?
F13 P3 F15 178.8(6) . . ?
F24 P4 F22 90.4(5) . . ?
F24 P4 F21 102.3(6) . . ?
F22 P4 F21 92.7(5) . . ?
F24 P4 F20 97.6(6) . . ?
F22 P4 F20 170.2(7) . . ?
F21 P4 F20 91.0(5) . . ?
F24 P4 F19 84.9(6) . . ?
F22 P4 F19 88.0(5) . . ?
F21 P4 F19 172.7(6) . . ?
F20 P4 F19 87.1(5) . . ?
F24 P4 F23 172.7(6) . . ?
F22 P4 F23 89.2(6) . . ?
F21 P4 F23 85.0(5) . . ?
F20 P4 F23 82.1(5) . . ?
F19 P4 F23 87.8(6) . . ?

loop_
_geom_bond_atom_site_label_1
_geom_bond_atom_site_label_2
_geom_bond_distance
_geom_bond_site_symmetry_2
_geom_bond_publ_flag
Cu1 N15 1.981(7) . ?
Cu1 N1 1.999(7) . ?
Cu1 N13 2.006(8) . ?
Cu1 N3 2.023(7) . ?
Cu2 N19 1.985(7) . ?
Cu2 N4 1.995(7) . ?
Cu2 N21 1.995(7) . ?
Cu2 N6 2.019(7) . ?
Cu3 N7 1.965(7) . ?
Cu3 N9 1.978(7) . ?
Cu3 N16 1.980(7) . ?
Cu3 N18 1.988(7) . ?
Cu4 N24 1.986(7) . ?
Cu4 N12 1.990(7) . ?
Cu4 N22 2.022(7) . ?
Cu4 N10 2.026(7) . ?
N1 C1 1.338(10) . ?
N1 N2 1.396(9) . ?
N2 C3 1.386(11) . ?
N2 C4 1.405(11) . ?
N3 C4 1.341(10) . ?
N3 N4 1.357(8) . ?
N4 C7 1.334(10) . ?
N5 N6 1.365(9) . ?
N5 C7 1.394(11) . ?
N5 C8 1.419(10) . ?
N6 C10 1.320(10) . ?
N7 C15 1.392(11) . ?
N7 N8 1.402(9) . ?
N8 C17 1.360(10) . ?
N8 C18 1.414(10) . ?
N9 N10 1.344(8) . ?
N9 C18 1.373(10) . ?
N10 C21 1.327(10) . ?
N11 C22 1.380(10) . ?
N11 N12 1.391(9) . ?
N11 C21 1.433(10) . ?
N12 C24 1.329(10) . ?
N13 C29 1.347(12) . ?
N13 N14 1.352(9) . ?
N14 C31 1.384(11) . ?
N14 C32 1.408(11) . ?
N15 C32 1.315(10) . ?
N15 N16 1.359(9) . ?
N16 C35 1.360(10) . ?
N17 N18 1.375(10) . ?
N17 C36 1.378(10) . ?
N17 C35 1.392(11) . ?
N18 C38 1.334(11) . ?
N19 C43 1.324(11) . ?
N19 N20 1.398(9) . ?
N20 C45 1.383(11) . ?
N20 C46 1.399(10) . ?
N21 C46 1.328(10) . ?
N21 N22 1.366(9) . ?
N22 C49 1.304(10) . ?
N23 C49 1.372(11) . ?
N23 N24 1.375(9) . ?
N23 C50 1.422(11) . ?
N24 C52 1.342(11) . ?
C1 C2 1.393(13) . ?
C1 C11 1.475(13) . ?
C2 C3 1.317(13) . ?
C2 H2A 0.9500 . ?
C3 C12 1.476(13) . ?
C4 C5 1.397(12) . ?
C5 C6 1.369(12) . ?
C5 H5A 0.9500 . ?
C6 C7 1.400(12) . ?
C6 H6A 0.9500 . ?
C8 C9 1.375(12) . ?
C8 C13 1.446(12) . ?
C9 C10 1.413(12) . ?
C9 H9A 0.9500 . ?
C10 C14 1.470(12) . ?
C11 H11A 0.9800 . ?
C11 H11B 0.9800 . ?
C11 H11C 0.9800 . ?
C12 H12A 0.9800 . ?
C12 H12B 0.9800 . ?
C12 H12C 0.9800 . ?
C13 H13A 0.9800 . ?
C13 H13B 0.9800 . ?
C13 H13C 0.9800 . ?
C14 H14A 0.9800 . ?
C14 H14B 0.9800 . ?
C14 H14C 0.9800 . ?
C15 C16 1.351(14) . ?
C15 C25 1.512(13) . ?
C16 C17 1.357(13) . ?
C16 H16A 0.9500 . ?
C17 C26 1.491(13) . ?
C18 C19 1.372(11) . ?
C19 C20 1.369(12) . ?
C19 H19A 0.9500 . ?
C20 C21 1.377(11) . ?
C20 H20A 0.9500 . ?
C22 C23 1.371(13) . ?
C22 C27 1.519(13) . ?
C23 C24 1.405(13) . ?
C23 H23A 0.9500 . ?
C24 C28 1.469(12) . ?
C25 H25A 0.9800 . ?
C25 H25B 0.9800 . ?
C25 H25C 0.9800 . ?
C26 H26A 0.9800 . ?
C26 H26B 0.9800 . ?
C26 H26C 0.9800 . ?
C27 H27A 0.9800 . ?
C27 H27B 0.9800 . ?
C27 H27C 0.9800 . ?
C28 H28A 0.9800 . ?
C28 H28B 0.9800 . ?
C28 H28C 0.9800 . ?
C29 C30 1.403(13) . ?
C29 C39 1.456(12) . ?
C30 C31 1.355(13) . ?
C30 H30A 0.9500 . ?
C31 C40 1.522(12) . ?
C32 C33 1.421(12) . ?
C33 C34 1.377(12) . ?
C33 H33A 0.9500 . ?
C34 C35 1.379(12) . ?
C34 H34A 0.9500 . ?
C36 C37 1.336(13) . ?
C36 C41 1.506(13) . ?
C37 C38 1.436(13) . ?
C37 H37A 0.9500 . ?
C38 C42 1.455(13) . ?
C39 H39A 0.9800 . ?
C39 H39B 0.9800 . ?
C39 H39C 0.9800 . ?
C40 H40A 0.9800 . ?
C40 H40B 0.9800 . ?
C40 H40C 0.9800 . ?
C41 H41A 0.9800 . ?
C41 H41B 0.9800 . ?
C41 H41C 0.9800 . ?
C42 H42A 0.9800 . ?
C42 H42B 0.9800 . ?
C42 H42C 0.9800 . ?
C43 C44 1.349(13) . ?
C43 C53 1.506(13) . ?
C44 C45 1.368(13) . ?
C44 H44A 0.9500 . ?
C45 C54 1.482(12) . ?
C46 C47 1.416(11) . ?
C47 C48 1.314(12) . ?
C47 H47A 0.9500 . ?
C48 C49 1.386(12) . ?
C48 H48A 0.9500 . ?
C50 C51 1.349(13) . ?
C50 C55 1.486(13) . ?
C51 C52 1.371(13) . ?
C51 H51A 0.9500 . ?
C52 C56 1.484(13) . ?
C53 H53A 0.9800 . ?
C53 H53B 0.9800 . ?
C53 H53C 0.9800 . ?
C54 H54A 0.9800 . ?
C54 H54B 0.9800 . ?
C54 H54C 0.9800 . ?
C55 H55A 0.9800 . ?
C55 H55B 0.9800 . ?
C55 H55C 0.9800 . ?
C56 H56A 0.9800 . ?
C56 H56B 0.9800 . ?
C56 H56C 0.9800 . ?
P1 F5 1.557(7) . ?
P1 F6 1.557(7) . ?
P1 F2 1.574(8) . ?
P1 F1 1.577(8) . ?
P1 F3 1.580(8) . ?
P1 F4 1.594(7) . ?
P2 F12 1.556(6) . ?
P2 F10 1.582(7) . ?
P2 F11 1.583(6) . ?
P2 F9 1.589(7) . ?
P2 F8 1.595(8) . ?
P2 F7 1.597(7) . ?
P3 F14 1.398(10) . ?
P3 F16 1.467(10) . ?
P3 F18 1.471(10) . ?
P3 F17 1.503(9) . ?
P3 F13 1.540(8) . ?
P3 F15 1.566(8) . ?
P4 F24 1.404(8) . ?
P4 F22 1.463(7) . ?
P4 F21 1.465(7) . ?
P4 F20 1.467(7) . ?
P4 F19 1.519(8) . ?
P4 F23 1.547(8) . ?

loop_
_geom_torsion_atom_site_label_1
_geom_torsion_atom_site_label_2
_geom_torsion_atom_site_label_3
_geom_torsion_atom_site_label_4
_geom_torsion
_geom_torsion_site_symmetry_1
_geom_torsion_site_symmetry_2
_geom_torsion_site_symmetry_3
_geom_torsion_site_symmetry_4
_geom_torsion_publ_flag
N15 Cu1 N1 C1 40.0(12) . . . . ?
N13 Cu1 N1 C1 -72.4(11) . . . . ?
N3 Cu1 N1 C1 174.6(11) . . . . ?
N15 Cu1 N1 N2 -139.9(5) . . . . ?
N13 Cu1 N1 N2 107.7(6) . . . . ?
N3 Cu1 N1 N2 -5.3(6) . . . . ?
C1 N1 N2 C3 -2.1(10) . . . . ?
Cu1 N1 N2 C3 177.8(6) . . . . ?
C1 N1 N2 C4 -177.5(8) . . . . ?
Cu1 N1 N2 C4 2.5(9) . . . . ?
N15 Cu1 N3 C4 142.1(6) . . . . ?
N1 Cu1 N3 C4 7.8(6) . . . . ?
N13 Cu1 N3 C4 -121.8(6) . . . . ?
N15 Cu1 N3 N4 -48.6(8) . . . . ?
N1 Cu1 N3 N4 177.1(7) . . . . ?
N13 Cu1 N3 N4 47.5(7) . . . . ?
C4 N3 N4 C7 0.3(12) . . . . ?
Cu1 N3 N4 C7 -168.8(6) . . . . ?
C4 N3 N4 Cu2 -176.5(6) . . . . ?
Cu1 N3 N4 Cu2 14.4(9) . . . . ?
N19 Cu2 N4 C7 111.7(7) . . . . ?
N21 Cu2 N4 C7 -125.7(7) . . . . ?
N6 Cu2 N4 C7 -2.7(7) . . . . ?
N19 Cu2 N4 N3 -71.3(8) . . . . ?
N21 Cu2 N4 N3 51.3(8) . . . . ?
N6 Cu2 N4 N3 174.2(7) . . . . ?
C7 N5 N6 C10 178.0(8) . . . . ?
C8 N5 N6 C10 1.7(10) . . . . ?
C7 N5 N6 Cu2 -9.4(9) . . . . ?
C8 N5 N6 Cu2 174.2(6) . . . . ?
N19 Cu2 N6 C10 39.7(11) . . . . ?
N4 Cu2 N6 C10 175.3(10) . . . . ?
N21 Cu2 N6 C10 -53.9(11) . . . . ?
N19 Cu2 N6 N5 -129.2(6) . . . . ?
N4 Cu2 N6 N5 6.4(6) . . . . ?
N21 Cu2 N6 N5 137.2(5) . . . . ?
N9 Cu3 N7 C15 171.5(11) . . . . ?
N16 Cu3 N7 C15 -55.8(11) . . . . ?
N18 Cu3 N7 C15 36.7(11) . . . . ?
N9 Cu3 N7 N8 1.5(6) . . . . ?
N16 Cu3 N7 N8 134.2(6) . . . . ?
N18 Cu3 N7 N8 -133.3(6) . . . . ?
C15 N7 N8 C17 1.6(10) . . . . ?
Cu3 N7 N8 C17 175.1(7) . . . . ?
C15 N7 N8 C18 -177.1(8) . . . . ?
Cu3 N7 N8 C18 -3.5(9) . . . . ?
N7 Cu3 N9 N10 178.4(7) . . . . ?
N16 Cu3 N9 N10 49.9(8) . . . . ?
N18 Cu3 N9 N10 -74.2(8) . . . . ?
N7 Cu3 N9 C18 0.8(6) . . . . ?
N16 Cu3 N9 C18 -127.7(6) . . . . ?
N18 Cu3 N9 C18 108.2(7) . . . . ?
C18 N9 N10 C21 1.3(12) . . . . ?
Cu3 N9 N10 C21 -176.2(6) . . . . ?
C18 N9 N10 Cu4 -167.2(6) . . . . ?
Cu3 N9 N10 Cu4 15.2(9) . . . . ?
N24 Cu4 N10 C21 -121.8(6) . . . . ?
N12 Cu4 N10 C21 6.8(6) . . . . ?
N22 Cu4 N10 C21 143.6(6) . . . . ?
N24 Cu4 N10 N9 46.9(7) . . . . ?
N12 Cu4 N10 N9 175.5(7) . . . . ?
N22 Cu4 N10 N9 -47.8(7) . . . . ?
C22 N11 N12 C24 -4.1(9) . . . . ?
C21 N11 N12 C24 -178.3(8) . . . . ?
C22 N11 N12 Cu4 176.9(6) . . . . ?
C21 N11 N12 Cu4 2.7(9) . . . . ?
N24 Cu4 N12 C24 -72.8(11) . . . . ?
N22 Cu4 N12 C24 40.1(11) . . . . ?
N10 Cu4 N12 C24 176.7(10) . . . . ?
N24 Cu4 N12 N11 105.7(6) . . . . ?
N22 Cu4 N12 N11 -141.4(5) . . . . ?
N10 Cu4 N12 N11 -4.8(5) . . . . ?
N15 Cu1 N13 C29 -174.2(10) . . . . ?
N1 Cu1 N13 C29 -40.3(11) . . . . ?
N3 Cu1 N13 C29 56.2(11) . . . . ?
N15 Cu1 N13 N14 -1.0(5) . . . . ?
N1 Cu1 N13 N14 132.9(6) . . . . ?
N3 Cu1 N13 N14 -130.6(5) . . . . ?
C29 N13 N14 C31 1.2(10) . . . . ?
Cu1 N13 N14 C31 -174.2(6) . . . . ?
C29 N13 N14 C32 177.8(8) . . . . ?
Cu1 N13 N14 C32 2.4(9) . . . . ?
N1 Cu1 N15 C32 -134.7(6) . . . . ?
N13 Cu1 N15 C32 -0.5(6) . . . . ?
N3 Cu1 N15 C32 112.2(6) . . . . ?
N1 Cu1 N15 N16 44.0(7) . . . . ?
N13 Cu1 N15 N16 178.2(6) . . . . ?
N3 Cu1 N15 N16 -69.1(7) . . . . ?
C32 N15 N16 C35 -1.5(11) . . . . ?
Cu1 N15 N16 C35 179.8(6) . . . . ?
C32 N15 N16 Cu3 -179.4(6) . . . . ?
Cu1 N15 N16 Cu3 1.9(9) . . . . ?
N7 Cu3 N16 N15 -75.3(7) . . . . ?
N9 Cu3 N16 N15 33.2(8) . . . . ?
N18 Cu3 N16 N15 177.2(6) . . . . ?
N7 Cu3 N16 C35 106.7(6) . . . . ?
N9 Cu3 N16 C35 -144.8(6) . . . . ?
N18 Cu3 N16 C35 -0.8(6) . . . . ?
C36 N17 N18 C38 -4.6(10) . . . . ?
C35 N17 N18 C38 -173.9(7) . . . . ?
C36 N17 N18 Cu3 155.2(6) . . . . ?
C35 N17 N18 Cu3 -14.1(9) . . . . ?
N7 Cu3 N18 C38 34.0(11) . . . . ?
N9 Cu3 N18 C38 -61.1(11) . . . . ?
N16 Cu3 N18 C38 158.7(10) . . . . ?
N7 Cu3 N18 N17 -116.7(6) . . . . ?
N9 Cu3 N18 N17 148.3(5) . . . . ?
N16 Cu3 N18 N17 8.1(6) . . . . ?
N4 Cu2 N19 C43 -40.5(12) . . . . ?
N21 Cu2 N19 C43 -179.8(11) . . . . ?
N6 Cu2 N19 C43 59.6(11) . . . . ?
N4 Cu2 N19 N20 143.9(5) . . . . ?
N21 Cu2 N19 N20 4.8(5) . . . . ?
N6 Cu2 N19 N20 -116.0(5) . . . . ?
C43 N19 N20 C45 0.1(9) . . . . ?
Cu2 N19 N20 C45 177.4(6) . . . . ?
C43 N19 N20 C46 179.4(7) . . . . ?
Cu2 N19 N20 C46 -3.2(8) . . . . ?
N19 Cu2 N21 C46 -6.0(6) . . . . ?
N4 Cu2 N21 C46 -149.3(6) . . . . ?
N6 Cu2 N21 C46 107.0(6) . . . . ?
N19 Cu2 N21 N22 175.8(6) . . . . ?
N4 Cu2 N21 N22 32.5(7) . . . . ?
N6 Cu2 N21 N22 -71.2(6) . . . . ?
C46 N21 N22 C49 -1.1(11) . . . . ?
Cu2 N21 N22 C49 177.0(6) . . . . ?
C46 N21 N22 Cu4 -176.6(6) . . . . ?
Cu2 N21 N22 Cu4 1.5(8) . . . . ?
N24 Cu4 N22 C49 4.6(6) . . . . ?
N12 Cu4 N22 C49 -129.0(6) . . . . ?
N10 Cu4 N22 C49 114.7(6) . . . . ?
N24 Cu4 N22 N21 -179.7(6) . . . . ?
N12 Cu4 N22 N21 46.6(7) . . . . ?
N10 Cu4 N22 N21 -69.7(7) . . . . ?
C49 N23 N24 C52 -176.3(7) . . . . ?
C50 N23 N24 C52 0.7(10) . . . . ?
C49 N23 N24 Cu4 -2.9(9) . . . . ?
C50 N23 N24 Cu4 174.1(6) . . . . ?
N12 Cu4 N24 C52 -55.6(10) . . . . ?
N22 Cu4 N24 C52 169.2(10) . . . . ?
N10 Cu4 N24 C52 39.2(10) . . . . ?
N12 Cu4 N24 N23 134.4(6) . . . . ?
N22 Cu4 N24 N23 -0.8(6) . . . . ?
N10 Cu4 N24 N23 -130.9(5) . . . . ?
N2 N1 C1 C2 3.2(10) . . . . ?
Cu1 N1 C1 C2 -176.7(8) . . . . ?
N2 N1 C1 C11 -178.0(9) . . . . ?
Cu1 N1 C1 C11 2.1(16) . . . . ?
N1 C1 C2 C3 -3.5(13) . . . . ?
C11 C1 C2 C3 177.9(11) . . . . ?
C1 C2 C3 N2 2.1(13) . . . . ?
C1 C2 C3 C12 179.3(11) . . . . ?
N1 N2 C3 C2 0.0(11) . . . . ?
C4 N2 C3 C2 174.3(10) . . . . ?
N1 N2 C3 C12 -177.5(10) . . . . ?
C4 N2 C3 C12 -3.1(17) . . . . ?
N4 N3 C4 C5 -4.1(14) . . . . ?
Cu1 N3 C4 C5 165.9(8) . . . . ?
N4 N3 C4 N2 -178.6(7) . . . . ?
Cu1 N3 C4 N2 -8.6(10) . . . . ?
C3 N2 C4 N3 -170.1(9) . . . . ?
N1 N2 C4 N3 4.0(11) . . . . ?
C3 N2 C4 C5 15.5(16) . . . . ?
N1 N2 C4 C5 -170.5(9) . . . . ?
N3 C4 C5 C6 6.4(17) . . . . ?
N2 C4 C5 C6 -179.7(10) . . . . ?
C4 C5 C6 C7 -4.7(16) . . . . ?
N3 N4 C7 N5 -178.5(7) . . . . ?
Cu2 N4 C7 N5 -1.5(11) . . . . ?
N3 N4 C7 C6 1.1(14) . . . . ?
Cu2 N4 C7 C6 178.1(8) . . . . ?
N6 N5 C7 N4 7.3(12) . . . . ?
C8 N5 C7 N4 -177.3(10) . . . . ?
N6 N5 C7 C6 -172.3(9) . . . . ?
C8 N5 C7 C6 3.1(17) . . . . ?
C5 C6 C7 N4 1.2(16) . . . . ?
C5 C6 C7 N5 -179.3(10) . . . . ?
N6 N5 C8 C9 -2.5(11) . . . . ?
C7 N5 C8 C9 -178.1(9) . . . . ?
N6 N5 C8 C13 -178.4(11) . . . . ?
C7 N5 C8 C13 6.0(18) . . . . ?
N5 C8 C9 C10 2.3(12) . . . . ?
C13 C8 C9 C10 177.6(13) . . . . ?
N5 N6 C10 C9 -0.2(11) . . . . ?
Cu2 N6 C10 C9 -169.5(7) . . . . ?
N5 N6 C10 C14 177.9(9) . . . . ?
Cu2 N6 C10 C14 8.7(16) . . . . ?
C8 C9 C10 N6 -1.4(12) . . . . ?
C8 C9 C10 C14 -179.4(10) . . . . ?
N8 N7 C15 C16 -0.1(11) . . . . ?
Cu3 N7 C15 C16 -170.9(9) . . . . ?
N8 N7 C15 C25 -177.7(9) . . . . ?
Cu3 N7 C15 C25 11.5(16) . . . . ?
N7 C15 C16 C17 -1.5(13) . . . . ?
C25 C15 C16 C17 175.8(11) . . . . ?
C15 C16 C17 N8 2.4(13) . . . . ?
C15 C16 C17 C26 179.8(12) . . . . ?
N7 N8 C17 C16 -2.5(12) . . . . ?
C18 N8 C17 C16 175.8(10) . . . . ?
N7 N8 C17 C26 179.9(10) . . . . ?
C18 N8 C17 C26 -1.8(19) . . . . ?
N10 N9 C18 C19 0.4(13) . . . . ?
Cu3 N9 C18 C19 178.1(7) . . . . ?
N10 N9 C18 N8 179.3(7) . . . . ?
Cu3 N9 C18 N8 -2.9(10) . . . . ?
C17 N8 C18 C19 4.8(17) . . . . ?
N7 N8 C18 C19 -177.0(9) . . . . ?
C17 N8 C18 N9 -174.2(10) . . . . ?
N7 N8 C18 N9 4.1(11) . . . . ?
N9 C18 C19 C20 -0.5(14) . . . . ?
N8 C18 C19 C20 -179.4(9) . . . . ?
C18 C19 C20 C21 -0.9(14) . . . . ?
N9 N10 C21 C20 -3.0(14) . . . . ?
Cu4 N10 C21 C20 166.3(8) . . . . ?
N9 N10 C21 N11 -176.3(7) . . . . ?
Cu4 N10 C21 N11 -7.1(10) . . . . ?
C19 C20 C21 N10 2.8(15) . . . . ?
C19 C20 C21 N11 175.5(8) . . . . ?
C22 N11 C21 N10 -169.8(9) . . . . ?
N12 N11 C21 N10 2.8(11) . . . . ?
C22 N11 C21 C20 16.7(15) . . . . ?
N12 N11 C21 C20 -170.7(8) . . . . ?
N12 N11 C22 C23 3.1(10) . . . . ?
C21 N11 C22 C23 176.0(9) . . . . ?
N12 N11 C22 C27 178.4(9) . . . . ?
C21 N11 C22 C27 -8.6(16) . . . . ?
N11 C22 C23 C24 -0.8(11) . . . . ?
C27 C22 C23 C24 -176.0(10) . . . . ?
N11 N12 C24 C23 3.5(10) . . . . ?
Cu4 N12 C24 C23 -177.9(8) . . . . ?
N11 N12 C24 C28 -176.8(8) . . . . ?
Cu4 N12 C24 C28 1.7(15) . . . . ?
C22 C23 C24 N12 -1.8(12) . . . . ?
C22 C23 C24 C28 178.7(10) . . . . ?
N14 N13 C29 C30 0.4(11) . . . . ?
Cu1 N13 C29 C30 173.9(8) . . . . ?
N14 N13 C29 C39 178.7(9) . . . . ?
Cu1 N13 C29 C39 -7.8(16) . . . . ?
N13 C29 C30 C31 -1.8(12) . . . . ?
C39 C29 C30 C31 -179.8(11) . . . . ?
C29 C30 C31 N14 2.5(11) . . . . ?
C29 C30 C31 C40 -178.5(10) . . . . ?
N13 N14 C31 C30 -2.3(10) . . . . ?
C32 N14 C31 C30 -178.2(9) . . . . ?
N13 N14 C31 C40 178.6(8) . . . . ?
C32 N14 C31 C40 2.8(15) . . . . ?
N16 N15 C32 N14 -176.8(7) . . . . ?
Cu1 N15 C32 N14 2.0(10) . . . . ?
N16 N15 C32 C33 2.6(13) . . . . ?
Cu1 N15 C32 C33 -178.6(7) . . . . ?
N13 N14 C32 N15 -2.9(11) . . . . ?
C31 N14 C32 N15 172.8(8) . . . . ?
N13 N14 C32 C33 177.7(8) . . . . ?
C31 N14 C32 C33 -6.6(15) . . . . ?
N15 C32 C33 C34 -1.5(14) . . . . ?
N14 C32 C33 C34 177.9(8) . . . . ?
C32 C33 C34 C35 -0.8(13) . . . . ?
N15 N16 C35 C34 -0.8(12) . . . . ?
Cu3 N16 C35 C34 177.4(7) . . . . ?
N15 N16 C35 N17 175.2(7) . . . . ?
Cu3 N16 C35 N17 -6.6(9) . . . . ?
C33 C34 C35 N16 1.9(13) . . . . ?
C33 C34 C35 N17 -173.8(8) . . . . ?
N18 N17 C35 N16 13.7(11) . . . . ?
C36 N17 C35 N16 -152.9(9) . . . . ?
N18 N17 C35 C34 -170.3(8) . . . . ?
C36 N17 C35 C34 23.1(15) . . . . ?
N18 N17 C36 C37 5.3(11) . . . . ?
C35 N17 C36 C37 172.2(9) . . . . ?
N18 N17 C36 C41 -178.7(10) . . . . ?
C35 N17 C36 C41 -11.8(16) . . . . ?
N17 C36 C37 C38 -3.7(12) . . . . ?
C41 C36 C37 C38 -179.3(11) . . . . ?
N17 N18 C38 C37 2.1(11) . . . . ?
Cu3 N18 C38 C37 -150.1(8) . . . . ?
N17 N18 C38 C42 179.6(9) . . . . ?
Cu3 N18 C38 C42 27.4(15) . . . . ?
C36 C37 C38 N18 1.0(13) . . . . ?
C36 C37 C38 C42 -176.2(11) . . . . ?
N20 N19 C43 C44 1.8(10) . . . . ?
Cu2 N19 C43 C44 -174.0(8) . . . . ?
N20 N19 C43 C53 177.1(8) . . . . ?
Cu2 N19 C43 C53 1.2(16) . . . . ?
N19 C43 C44 C45 -3.1(12) . . . . ?
C53 C43 C44 C45 -177.6(10) . . . . ?
C43 C44 C45 N20 2.9(11) . . . . ?
C43 C44 C45 C54 -178.2(10) . . . . ?
N19 N20 C45 C44 -1.9(10) . . . . ?
C46 N20 C45 C44 179.0(8) . . . . ?
N19 N20 C45 C54 179.2(9) . . . . ?
C46 N20 C45 C54 0.1(16) . . . . ?
N22 N21 C46 N20 -175.9(6) . . . . ?
Cu2 N21 C46 N20 5.9(9) . . . . ?
N22 N21 C46 C47 1.4(11) . . . . ?
Cu2 N21 C46 C47 -176.9(6) . . . . ?
C45 N20 C46 N21 177.5(8) . . . . ?
N19 N20 C46 N21 -1.6(10) . . . . ?
C45 N20 C46 C47 0.5(14) . . . . ?
N19 N20 C46 C47 -178.7(8) . . . . ?
N21 C46 C47 C48 1.2(13) . . . . ?
N20 C46 C47 C48 178.1(8) . . . . ?
C46 C47 C48 C49 -3.8(13) . . . . ?
N21 N22 C49 N23 176.8(7) . . . . ?
Cu4 N22 C49 N23 -7.4(10) . . . . ?
N21 N22 C49 C48 -1.7(13) . . . . ?
Cu4 N22 C49 C48 174.1(7) . . . . ?
N24 N23 C49 N22 6.8(11) . . . . ?
C50 N23 C49 N22 -169.2(9) . . . . ?
N24 N23 C49 C48 -174.8(8) . . . . ?
C50 N23 C49 C48 9.3(16) . . . . ?
C47 C48 C49 N22 4.2(13) . . . . ?
C47 C48 C49 N23 -174.2(8) . . . . ?
C49 N23 C50 C51 176.2(10) . . . . ?
N24 N23 C50 C51 0.0(11) . . . . ?
C49 N23 C50 C55 -2.7(17) . . . . ?
N24 N23 C50 C55 -178.9(10) . . . . ?
N23 C50 C51 C52 -0.7(12) . . . . ?
C55 C50 C51 C52 178.1(11) . . . . ?
N23 N24 C52 C51 -1.1(10) . . . . ?
Cu4 N24 C52 C51 -171.6(8) . . . . ?
N23 N24 C52 C56 179.6(9) . . . . ?
Cu4 N24 C52 C56 9.1(15) . . . . ?
C50 C51 C52 N24 1.2(12) . . . . ?
C50 C51 C52 C56 -179.6(10) . . . . ?
